data_7236501
loop_
_publ_author_name
'Sce, Fabio'
'Beobide, Garikoitz'
'Castillo, Oscar'
'de Pedro, Imanol'
'P\'erez-Y\'a\~nez, Sonia'
'Reyes, Efraim'

_publ_section_title
;
 Supramolecular architectures based on p-cymene/ruthenium complexes
 functionalized with nucleobases
;
_journal_issue 40
_journal_name_full CrystEngComm
_journal_page_first 6039
_journal_paper_doi 10.1039/C7CE01496A
_journal_volume 19
_journal_year 2017
_chemical_formula_iupac '[Ru4(C10 H14)4(C4 H4 N3 O1)4](C S F3 O3)4'
_chemical_formula_moiety 'C56 H72 N12 O4 Ru4, 4(C S F3 O3) '
_chemical_formula_sum 'C60 H72 F12 N12 O16 Ru4 S4'
_chemical_formula_weight 1977.81
_chemical_name_systematic
; 
[tetrakis(p-cymene)tetrakis(mu-cytosinato-kN1:kO2,kN3)tetraruthenium(II)] triflate
;
_space_group_crystal_system tetragonal
_space_group_IT_number 86
_space_group_name_Hall '-P 4bc'
_space_group_name_H-M_alt 'P 42/n :2'
_atom_sites_solution_hydrogens geom
_atom_sites_solution_primary direct
_atom_sites_solution_secondary difmap
_audit_creation_method SHELXL
_audit_update_record
;
2017-09-15 deposited with the CCDC.
2017-09-22 downloaded from the CCDC.
;
_cell_angle_alpha 90.00
_cell_angle_beta 90.00
_cell_angle_gamma 90.00
_cell_formula_units_Z 2
_cell_length_a 14.4901(3)
_cell_length_b 14.4901(3)
_cell_length_c 17.3192(7)
_cell_measurement_reflns_used 28399
_cell_measurement_temperature 100(2)
_cell_measurement_theta_max 27.99
_cell_measurement_theta_min 1.83
_cell_measurement_wavelength 0.71073
_cell_volume 3636.39(18)
_computing_cell_refinement 'CrysAlis CCD (Oxford Diffraction, 2003)'
_computing_data_collection 'CrysAlis CCD (Oxford Diffraction, 2003)'
_computing_data_reduction 'CrysAlis RED (Oxford Diffraction, 2003)'
_computing_molecular_graphics 'Ortep-3 (Farrugia, 1997)'
_computing_publication_material 'WinGX (Farrugia, 1999)'
_computing_structure_refinement 'SHELXL-97 (Sheldrick, 1997)'
_computing_structure_solution 'Sir92 (Altomare et al., 1993)'
_diffrn_ambient_temperature 100(2)
_diffrn_measured_fraction_theta_full 1.000
_diffrn_measured_fraction_theta_max 0.960
_diffrn_measurement_device_type Xcalibur
_diffrn_measurement_method \w
_diffrn_radiation_monochromator graphite
_diffrn_radiation_source 'fine-focus sealed tube'
_diffrn_radiation_type MoK\a
_diffrn_radiation_wavelength 0.71073
_diffrn_reflns_av_R_equivalents 0.0328
_diffrn_reflns_av_sigmaI/netI 0.0207
_diffrn_reflns_limit_h_max 19
_diffrn_reflns_limit_h_min -19
_diffrn_reflns_limit_k_max 18
_diffrn_reflns_limit_k_min -18
_diffrn_reflns_limit_l_max 22
_diffrn_reflns_limit_l_min -22
_diffrn_reflns_number 28399
_diffrn_reflns_theta_full 25.24
_diffrn_reflns_theta_max 27.99
_diffrn_reflns_theta_min 1.83
_diffrn_standards_decay_% 0
_diffrn_standards_interval_count 0
_diffrn_standards_interval_time 0
_diffrn_standards_number 0
_exptl_absorpt_coefficient_mu 1.034
_exptl_absorpt_correction_T_max 0.941
_exptl_absorpt_correction_T_min 0.899
_exptl_absorpt_correction_type numerical
_exptl_absorpt_process_details 'CrysAlis RED (Oxford Diffraction, 2003)'
_exptl_crystal_colour red
_exptl_crystal_density_diffrn 1.806
_exptl_crystal_density_meas ?
_exptl_crystal_description prism
_exptl_crystal_F_000 1984
_exptl_crystal_size_max 0.12
_exptl_crystal_size_mid 0.08
_exptl_crystal_size_min 0.08
_refine_diff_density_max 1.355
_refine_diff_density_min -0.748
_refine_diff_density_rms 0.116
_refine_ls_extinction_method none
_refine_ls_goodness_of_fit_ref 1.041
_refine_ls_hydrogen_treatment constr
_refine_ls_matrix_type full
_refine_ls_number_parameters 308
_refine_ls_number_reflns 4225
_refine_ls_number_restraints 64
_refine_ls_restrained_S_all 1.033
_refine_ls_R_factor_all 0.0685
_refine_ls_R_factor_gt 0.0579
_refine_ls_shift/su_max 0.000
_refine_ls_shift/su_mean 0.000
_refine_ls_structure_factor_coef Fsqd
_refine_ls_weighting_details 'w=1/[\s^2^(Fo^2^)+(0.0563P)^2^+19.5270P] where P=(Fo^2^+2Fc^2^)/3'
_refine_ls_weighting_scheme calc
_refine_ls_wR_factor_gt 0.1379
_refine_ls_wR_factor_ref 0.1460
_reflns_number_gt 3563
_reflns_number_total 4225
_reflns_threshold_expression >2sigma(I)
_cod_data_source_file c7ce01496a2.cif
_cod_data_source_block Compound-5
_cod_depositor_comments
;
The following automatic conversions were performed:

data item '_exptl_crystal_density_meas' value 'not measured' was
changed to '?' -- the value is perceived as not measured.

Automatic conversion script
Id: cif_fix_values 6909 2019-04-08 15:41:33Z antanas 
;
_cod_original_sg_symbol_Hall '-P 4B'
_cod_original_sg_symbol_H-M 'P 42/n'
_cod_database_code 7236501

loop_
_symmetry_equiv_pos_as_xyz
'x, y, z'
'-x+1/2, -y+1/2, z'
'-y, x+1/2, z+1/2'
'y+1/2, -x, z+1/2'
'-x, -y, -z'
'x-1/2, y-1/2, -z'
'y, -x-1/2, -z-1/2'
'-y-1/2, x, -z-1/2'

loop_
_atom_site_label
_atom_site_type_symbol
_atom_site_fract_x
_atom_site_fract_y
_atom_site_fract_z
_atom_site_U_iso_or_equiv
_atom_site_adp_type
_atom_site_occupancy
_atom_site_site_symmetry_order
_atom_site_calc_flag
_atom_site_refinement_flags_posn
_atom_site_refinement_flags_adp
_atom_site_refinement_flags_occupancy
_atom_site_disorder_assembly
_atom_site_disorder_group
RU1 Ru 0.50709(2) 0.24240(2) 0.71419(2) 0.03075(14) Uani 1 1 d . . . . .
N1 N 0.3190(2) 0.1063(2) 0.8290(2) 0.0264(7) Uani 1 1 d . . . . .
C2 C 0.3849(3) 0.1513(3) 0.7887(3) 0.0264(8) Uani 1 1 d . . . . .
O2 O 0.4097(2) 0.1311(2) 0.71961(18) 0.0304(7) Uani 1 1 d . . . . .
N3 N 0.4321(2) 0.2247(2) 0.8163(2) 0.0283(7) Uani 1 1 d . . . . .
C4 C 0.4198(3) 0.2548(3) 0.8892(3) 0.0316(9) Uani 1 1 d . . . . .
N4 N 0.4665(3) 0.3280(3) 0.9141(3) 0.0428(10) Uani 1 1 d . . . . .
H4A H 0.504205 0.355937 0.883736 0.051 Uiso 1 1 calc R U . . .
H4B H 0.458883 0.347500 0.960609 0.051 Uiso 1 1 calc R U . . .
C5 C 0.3569(3) 0.2053(3) 0.9362(3) 0.0357(10) Uani 1 1 d . . . . .
H5 H 0.348916 0.220615 0.987895 0.043 Uiso 1 1 calc R U . . .
C6 C 0.3083(3) 0.1350(3) 0.9038(3) 0.0329(10) Uani 1 1 d . . . . .
H6 H 0.265263 0.104472 0.934369 0.039 Uiso 1 1 calc R U . . .
C11A C 0.6385(7) 0.1840(8) 0.7595(6) 0.052(2) Uiso 0.626(2) 1 d . . P A 1
C12A C 0.6198(6) 0.1549(7) 0.6836(7) 0.046(2) Uiso 0.626(2) 1 d . . P A 1
H12A H 0.618549 0.091912 0.673262 0.055 Uiso 0.626(2) 1 calc R U P A 1
C13A C 0.6016(6) 0.2210(5) 0.6185(5) 0.0420(18) Uiso 0.626(2) 1 d D . P A 1
H13A H 0.588909 0.201412 0.568475 0.050 Uiso 0.626(2) 1 calc R U P A 1
C14A C 0.6055(4) 0.3160(5) 0.6395(4) 0.0238(13) Uiso 0.626(2) 1 d D . P A 1
C15A C 0.6230(5) 0.3383(5) 0.7176(4) 0.0235(14) Uiso 0.626(2) 1 d D . P A 1
H15A H 0.625836 0.400825 0.729553 0.028 Uiso 0.626(2) 1 calc R U P A 1
C16A C 0.6364(7) 0.2773(8) 0.7788(6) 0.048(2) Uiso 0.626(2) 1 d . . P A 1
H16A H 0.643521 0.297640 0.829406 0.058 Uiso 0.626(2) 1 calc R U P A 1
C17A C 0.6480(11) 0.1088(11) 0.8218(9) 0.098(5) Uiso 0.626(2) 1 d . . P A 1
H17A H 0.648150 0.049074 0.797763 0.148 Uiso 0.626(2) 1 calc R U P A 1
H17B H 0.704748 0.117467 0.849499 0.148 Uiso 0.626(2) 1 calc R U P A 1
H17C H 0.597041 0.112822 0.857094 0.148 Uiso 0.626(2) 1 calc R U P A 1
C18A C 0.5920(5) 0.3912(5) 0.5787(4) 0.048(2) Uiso 0.626(2) 1 d D . P A 1
H18A H 0.542581 0.371319 0.543869 0.058 Uiso 0.626(2) 1 calc R U P A 1
C19A C 0.6783(7) 0.4038(7) 0.5313(6) 0.070(3) Uiso 0.626(2) 1 d D . P A 1
H19A H 0.695417 0.345887 0.508491 0.105 Uiso 0.626(2) 1 calc R U P A 1
H19B H 0.667063 0.448260 0.491331 0.105 Uiso 0.626(2) 1 calc R U P A 1
H19C H 0.727386 0.425190 0.563950 0.105 Uiso 0.626(2) 1 calc R U P A 1
C20A C 0.5625(9) 0.4805(6) 0.6157(6) 0.078(3) Uiso 0.626(2) 1 d D . P A 1
H20A H 0.507515 0.470420 0.645443 0.117 Uiso 0.626(2) 1 calc R U P A 1
H20B H 0.610759 0.502482 0.648953 0.117 Uiso 0.626(2) 1 calc R U P A 1
H20C H 0.550436 0.525552 0.576334 0.117 Uiso 0.626(2) 1 calc R U P A 1
C11B C 0.6284(6) 0.1544(6) 0.7185(7) 0.0127(18) Uiso 0.374(2) 1 d . . P A 2
C12B C 0.6027(8) 0.1677(9) 0.6377(8) 0.031(2) Uiso 0.374(2) 1 d . . P A 2
H12B H 0.592127 0.118247 0.604613 0.037 Uiso 0.374(2) 1 calc R U P A 2
C13B C 0.5937(13) 0.2754(8) 0.6088(11) 0.059(4) Uiso 0.374(2) 1 d D . P A 2
H13B H 0.580329 0.288456 0.557481 0.071 Uiso 0.374(2) 1 calc R U P A 2
C14B C 0.6059(10) 0.3457(8) 0.6605(9) 0.050(4) Uiso 0.374(2) 1 d D . P A 2
C15B C 0.6309(15) 0.3170(11) 0.7363(10) 0.063(6) Uiso 0.374(2) 1 d D . P A 2
H15B H 0.640335 0.363298 0.772695 0.076 Uiso 0.374(2) 1 calc R U P A 2
C16B C 0.6411(7) 0.2371(8) 0.7583(6) 0.0174(19) Uiso 0.374(2) 1 d . . P A 2
H16B H 0.660280 0.230779 0.809302 0.021 Uiso 0.374(2) 1 calc R U P A 2
C17B C 0.6369(14) 0.0607(13) 0.7474(12) 0.065(5) Uiso 0.374(2) 1 d . . P A 2
H17D H 0.623992 0.017903 0.706422 0.097 Uiso 0.374(2) 1 calc R U P A 2
H17E H 0.698545 0.050848 0.765944 0.097 Uiso 0.374(2) 1 calc R U P A 2
H17F H 0.593843 0.051310 0.788737 0.097 Uiso 0.374(2) 1 calc R U P A 2
C18B C 0.5979(8) 0.4482(8) 0.6408(7) 0.155(15) Uiso 0.374(2) 1 d D . P A 2
H18B H 0.565035 0.478697 0.683141 0.186 Uiso 0.374(2) 1 calc R U P A 2
C19B C 0.6919(11) 0.4918(12) 0.6342(16) 0.166(15) Uiso 0.374(2) 1 d D . P A 2
H19D H 0.725565 0.481957 0.681249 0.248 Uiso 0.374(2) 1 calc R U P A 2
H19E H 0.724823 0.464424 0.591931 0.248 Uiso 0.374(2) 1 calc R U P A 2
H19F H 0.685268 0.556876 0.625323 0.248 Uiso 0.374(2) 1 calc R U P A 2
C20B C 0.5424(10) 0.4620(10) 0.5681(8) 0.073(5) Uiso 0.374(2) 1 d D . P A 2
H20D H 0.483028 0.433528 0.574000 0.110 Uiso 0.374(2) 1 calc R U P A 2
H20E H 0.534707 0.526812 0.558748 0.110 Uiso 0.374(2) 1 calc R U P A 2
H20F H 0.574262 0.434360 0.525356 0.110 Uiso 0.374(2) 1 calc R U P A 2
S1A S 0.6285(16) 0.5261(13) 0.9081(13) 0.0708(8) Uani 0.626(2) 1 d D U P A 1
O11A O 0.7022(9) 0.4417(7) 0.9027(6) 0.112(4) Uani 0.626(2) 1 d . . P A 1
O12A O 0.6365(8) 0.5553(9) 0.9814(6) 0.097(4) Uani 0.626(2) 1 d . . P A 1
O13A O 0.5567(7) 0.4970(10) 0.8649(8) 0.094(4) Uani 0.626(2) 1 d . . P A 1
C1A C 0.6895(4) 0.6072(5) 0.8508(4) 0.068(2) Uani 0.626(2) 1 d D U P A 1
F1A F 0.6431(5) 0.6845(5) 0.8579(5) 0.103(3) Uani 0.626(2) 1 d D . P A 1
F2A F 0.6930(6) 0.5874(6) 0.7770(4) 0.106(3) Uani 0.626(2) 1 d D . P A 1
F3A F 0.7742(5) 0.6233(7) 0.8739(6) 0.109(4) Uani 0.626(2) 1 d D . P A 1
S1B S 0.635(3) 0.537(2) 0.904(2) 0.0707(9) Uani 0.374(2) 1 d D U P A 2
O11B O 0.5483(9) 0.5989(11) 0.9321(6) 0.076(4) Uani 0.374(2) 1 d . . P A 2
O12B O 0.6835(13) 0.5079(10) 0.9658(8) 0.071(4) Uani 0.374(2) 1 d . . P A 2
O13B O 0.6035(12) 0.4729(14) 0.8542(11) 0.078(6) Uani 0.374(2) 1 d . . P A 2
C1B C 0.7014(7) 0.6209(6) 0.8542(5) 0.068(2) Uani 0.374(2) 1 d D U P A 2
F1B F 0.7260(10) 0.6868(8) 0.9020(6) 0.111(6) Uani 0.374(2) 1 d D . P A 2
F2B F 0.6635(8) 0.6605(8) 0.7939(5) 0.073(3) Uani 0.374(2) 1 d D . P A 2
F3B F 0.7771(8) 0.5801(10) 0.8305(9) 0.166(14) Uani 0.374(2) 1 d D . P A 2

loop_
_atom_site_aniso_label
_atom_site_aniso_U_11
_atom_site_aniso_U_22
_atom_site_aniso_U_33
_atom_site_aniso_U_23
_atom_site_aniso_U_13
_atom_site_aniso_U_12
RU1 0.02121(19) 0.0253(2) 0.0457(3) 0.00244(15) 0.00786(14) -0.00008(12)
N1 0.0219(16) 0.0235(17) 0.0337(19) 0.0037(14) 0.0046(14) 0.0028(13)
C2 0.0200(19) 0.024(2) 0.035(2) 0.0032(17) 0.0005(16) 0.0037(15)
O2 0.0284(15) 0.0218(14) 0.0409(18) -0.0026(12) 0.0108(13) -0.0009(11)
N3 0.0228(17) 0.0252(17) 0.037(2) 0.0004(15) -0.0002(15) 0.0006(13)
C4 0.028(2) 0.031(2) 0.035(2) -0.0010(18) -0.0085(18) 0.0037(17)
N4 0.045(2) 0.047(2) 0.037(2) -0.0036(19) -0.0088(19) -0.0081(19)
C5 0.037(2) 0.040(3) 0.031(2) 0.0019(19) -0.0020(19) 0.0051(19)
C6 0.030(2) 0.036(2) 0.032(2) 0.0064(19) 0.0031(18) 0.0057(18)
S1A 0.075(3) 0.099(4) 0.039(2) 0.000(2) -0.0103(17) -0.055(2)
O11A 0.168(11) 0.065(6) 0.101(8) 0.017(6) -0.036(8) -0.013(7)
O12A 0.102(8) 0.133(10) 0.057(5) -0.030(6) -0.011(5) -0.014(7)
O13A 0.064(7) 0.131(11) 0.088(9) -0.006(7) -0.022(6) -0.050(7)
C1A 0.075(5) 0.048(4) 0.080(5) 0.010(4) -0.020(4) -0.015(4)
F1A 0.107(7) 0.062(5) 0.140(9) 0.010(5) -0.014(6) 0.014(4)
F2A 0.134(8) 0.109(7) 0.077(5) 0.036(5) 0.025(5) 0.014(6)
F3A 0.045(5) 0.121(9) 0.160(11) 0.014(8) 0.011(6) -0.014(5)
S1B 0.075(3) 0.099(4) 0.039(3) 0.000(2) -0.0101(19) -0.054(2)
O11B 0.073(8) 0.123(12) 0.031(5) -0.021(7) -0.004(5) 0.034(8)
O12B 0.108(13) 0.059(9) 0.047(8) 0.016(6) -0.025(8) -0.017(8)
O13B 0.077(12) 0.085(12) 0.073(9) -0.044(9) 0.026(10) -0.059(11)
C1B 0.075(5) 0.048(4) 0.080(5) 0.011(4) -0.020(4) -0.015(4)
F1B 0.130(14) 0.088(10) 0.116(12) -0.001(9) -0.027(11) -0.070(10)
F2B 0.103(9) 0.068(7) 0.046(6) 0.028(6) -0.002(6) 0.005(7)
F3B 0.085(12) 0.15(2) 0.26(3) 0.15(2) 0.094(17) 0.055(13)

loop_
_atom_type_symbol
_atom_type_description
_atom_type_scat_dispersion_real
_atom_type_scat_dispersion_imag
_atom_type_scat_source
C C 0.0033 0.0016 'International Tables Vol C Tables 4.2.6.8 and 6.1.1.4'
H H 0.0000 0.0000 'International Tables Vol C Tables 4.2.6.8 and 6.1.1.4'
N N 0.0061 0.0033 'International Tables Vol C Tables 4.2.6.8 and 6.1.1.4'
O O 0.0106 0.0060 'International Tables Vol C Tables 4.2.6.8 and 6.1.1.4'
Ru Ru -1.2594 0.8363 'International Tables Vol C Tables 4.2.6.8 and 6.1.1.4'
S S 0.1246 0.1234 'International Tables Vol C Tables 4.2.6.8 and 6.1.1.4'
F F 0.0171 0.0103 'International Tables Vol C Tables 4.2.6.8 and 6.1.1.4'

loop_
_geom_angle_atom_site_label_1
_geom_angle_atom_site_label_2
_geom_angle_atom_site_label_3
_geom_angle
_geom_angle_site_symmetry_1
_geom_angle_site_symmetry_3
C16B RU1 N3 99.7(3) . .
C16B RU1 N1 150.4(3) . 8_657
N3 RU1 N1 87.70(14) . 8_657
C16B RU1 C15B 33.8(5) . .
N3 RU1 C15B 110.3(5) . .
N1 RU1 C15B 116.8(4) 8_657 .
N3 RU1 C12A 122.3(3) . .
N1 RU1 C12A 144.8(3) 8_657 .
C16B RU1 O2 124.6(3) . .
N3 RU1 O2 61.90(13) . .
N1 RU1 O2 84.22(12) 8_657 .
C15B RU1 O2 158.2(4) . .
C12A RU1 O2 93.9(3) . .
C16B RU1 C11B 38.2(4) . .
N3 RU1 C11B 108.6(3) . .
N1 RU1 C11B 161.2(3) 8_657 .
C15B RU1 C11B 67.1(5) . .
O2 RU1 C11B 95.1(3) . .
N3 RU1 C13A 162.8(2) . .
N1 RU1 C13A 107.1(2) 8_657 .
C12A RU1 C13A 40.8(4) . .
O2 RU1 C13A 109.9(2) . .
N3 RU1 C15A 117.1(2) . .
N1 RU1 C15A 105.8(2) 8_657 .
C12A RU1 C15A 78.3(3) . .
O2 RU1 C15A 169.9(2) . .
C13A RU1 C15A 68.1(3) . .
N3 RU1 C14A 153.3(2) . .
N1 RU1 C14A 92.36(19) 8_657 .
C12A RU1 C14A 69.3(3) . .
O2 RU1 C14A 144.7(2) . .
C13A RU1 C14A 38.0(3) . .
C15A RU1 C14A 37.7(3) . .
C16B RU1 C12B 67.5(5) . .
N3 RU1 C12B 140.8(4) . .
N1 RU1 C12B 122.2(4) 8_657 .
C15B RU1 C12B 80.1(6) . .
O2 RU1 C12B 94.0(3) . .
C11B RU1 C12B 39.0(4) . .
N3 RU1 C11A 95.7(3) . .
N1 RU1 C11A 170.6(3) 8_657 .
C12A RU1 C11A 37.6(4) . .
O2 RU1 C11A 105.2(3) . .
C13A RU1 C11A 71.0(4) . .
C15A RU1 C11A 64.8(4) . .
C14A RU1 C11A 80.6(3) . .
C2 N1 C6 114.9(4) . .
C2 N1 RU1 124.3(3) . 7_567
C6 N1 RU1 120.7(3) . 7_567
O2 C2 N1 124.7(4) . .
O2 C2 N3 111.6(4) . .
N1 C2 N3 123.7(4) . .
O2 C2 RU1 56.9(2) . .
N1 C2 RU1 177.9(3) . .
N3 C2 RU1 54.7(2) . .
C2 O2 RU1 93.1(2) . .
C4 N3 C2 121.3(4) . .
C4 N3 RU1 145.2(3) . .
C2 N3 RU1 93.4(3) . .
N4 C4 N3 119.6(4) . .
N4 C4 C5 123.0(5) . .
N3 C4 C5 117.3(4) . .
C4 N4 H4A 120.0 . .
C4 N4 H4B 120.0 . .
H4A N4 H4B 120.0 . .
C6 C5 C4 118.4(4) . .
C6 C5 H5 120.8 . .
C4 C5 H5 120.8 . .
C5 C6 N1 124.0(4) . .
C5 C6 H6 118.0 . .
N1 C6 H6 118.0 . .
C16A C11A C12A 120.8(10) . .
C16A C11A C17A 121.3(11) . .
C12A C11A C17A 117.3(11) . .
C16A C11A RU1 72.4(6) . .
C12A C11A RU1 67.7(5) . .
C17A C11A RU1 126.3(8) . .
C11A C12A C13A 122.9(9) . .
C11A C12A RU1 74.8(6) . .
C13A C12A RU1 71.0(5) . .
C11A C12A H12A 118.5 . .
C13A C12A H12A 118.5 . .
RU1 C12A H12A 128.1 . .
C14A C13A C12A 114.7(8) . .
C14A C13A RU1 72.1(4) . .
C12A C13A RU1 68.2(5) . .
C14A C13A H13A 122.7 . .
C12A C13A H13A 122.7 . .
RU1 C13A H13A 129.0 . .
C15A C14A C13A 118.2(7) . .
C15A C14A C18A 121.2(6) . .
C13A C14A C18A 120.6(6) . .
C15A C14A RU1 70.4(4) . .
C13A C14A RU1 69.9(4) . .
C18A C14A RU1 131.9(4) . .
C16A C15A C14A 127.4(8) . .
C16A C15A RU1 74.0(5) . .
C14A C15A RU1 71.9(4) . .
C16A C15A H15A 116.3 . .
C14A C15A H15A 116.3 . .
RU1 C15A H15A 131.4 . .
C15A C16A C11A 115.8(9) . .
C15A C16A RU1 69.3(5) . .
C11A C16A RU1 71.3(6) . .
C15A C16A H16A 122.1 . .
C11A C16A H16A 122.1 . .
RU1 C16A H16A 129.4 . .
C11A C17A H17A 109.5 . .
C11A C17A H17B 109.5 . .
H17A C17A H17B 109.5 . .
C11A C17A H17C 109.5 . .
H17A C17A H17C 109.5 . .
H17B C17A H17C 109.5 . .
C20A C18A C19A 111.3(8) . .
C20A C18A C14A 110.9(5) . .
C19A C18A C14A 110.8(5) . .
C20A C18A H18A 107.9 . .
C19A C18A H18A 107.9 . .
C14A C18A H18A 107.9 . .
C18A C19A H19A 109.5 . .
C18A C19A H19B 109.5 . .
H19A C19A H19B 109.5 . .
C18A C19A H19C 109.5 . .
H19A C19A H19C 109.5 . .
H19B C19A H19C 109.5 . .
C18A C20A H20A 109.5 . .
C18A C20A H20B 109.5 . .
H20A C20A H20B 109.5 . .
C18A C20A H20C 109.5 . .
H20A C20A H20C 109.5 . .
H20B C20A H20C 109.5 . .
C16B C11B C17B 128.5(13) . .
C16B C11B C12B 113.2(9) . .
C17B C11B C12B 118.3(12) . .
C16B C11B RU1 67.7(5) . .
C17B C11B RU1 129.0(9) . .
C12B C11B RU1 71.6(6) . .
C11B C12B C13B 115.9(11) . .
C11B C12B RU1 69.4(6) . .
C13B C12B RU1 70.5(8) . .
C11B C12B H12B 122.1 . .
C13B C12B H12B 122.1 . .
RU1 C12B H12B 130.2 . .
C14B C13B C12B 119.9(14) . .
C14B C13B RU1 72.7(10) . .
C12B C13B RU1 66.4(7) . .
C14B C13B H13B 120.1 . .
C12B C13B H13B 120.1 . .
RU1 C13B H13B 134.3 . .
C13B C14B C15B 114.7(12) . .
C13B C14B C18B 124.6(11) . .
C15B C14B C18B 120.6(12) . .
C13B C14B RU1 72.2(9) . .
C15B C14B RU1 65.8(9) . .
C18B C14B RU1 133.2(9) . .
C16B C15B C14B 126.3(18) . .
C16B C15B RU1 71.3(10) . .
C14B C15B RU1 76.6(11) . .
C16B C15B H15B 116.8 . .
C14B C15B H15B 116.8 . .
RU1 C15B H15B 127.8 . .
C15B C16B C11B 129.9(13) . .
C15B C16B RU1 74.9(11) . .
C11B C16B RU1 74.2(6) . .
C15B C16B H16B 115.1 . .
C11B C16B H16B 115.1 . .
RU1 C16B H16B 129.0 . .
C11B C17B H17D 109.5 . .
C11B C17B H17E 109.5 . .
H17D C17B H17E 109.5 . .
C11B C17B H17F 109.5 . .
H17D C17B H17F 109.5 . .
H17E C17B H17F 109.5 . .
C20B C18B C19B 111.4(8) . .
C20B C18B C14B 110.9(5) . .
C19B C18B C14B 110.9(5) . .
C20B C18B H18B 107.9 . .
C19B C18B H18B 107.9 . .
C14B C18B H18B 107.9 . .
C18B C19B H19D 109.5 . .
C18B C19B H19E 109.5 . .
H19D C19B H19E 109.5 . .
C18B C19B H19F 109.5 . .
H19D C19B H19F 109.5 . .
H19E C19B H19F 109.5 . .
C18B C20B H20D 109.5 . .
C18B C20B H20E 109.5 . .
H20D C20B H20E 109.5 . .
C18B C20B H20F 109.5 . .
H20D C20B H20F 109.5 . .
H20E C20B H20F 109.5 . .
O12A S1A O13A 133.6(17) . .
O12A S1A O11A 103.6(17) . .
O13A S1A O11A 103.8(16) . .
O12A S1A C1A 106.1(12) . .
O13A S1A C1A 106.3(14) . .
O11A S1A C1A 98.0(11) . .
F2A C1A F3A 107.4(4) . .
F2A C1A F1A 107.4(4) . .
F3A C1A F1A 107.4(4) . .
F2A C1A S1A 114.8(10) . .
F3A C1A S1A 114.5(11) . .
F1A C1A S1A 105.0(10) . .
O13B S1B O12B 118(3) . .
O13B S1B O11B 108(3) . .
O12B S1B O11B 109(3) . .
O13B S1B C1B 111(2) . .
O12B S1B C1B 109(2) . .
O11B S1B C1B 100.5(19) . .
F3B C1B F2B 107.4(4) . .
F3B C1B F1B 107.4(4) . .
F2B C1B F1B 107.4(4) . .
F3B C1B S1B 106.9(17) . .
F2B C1B S1B 117.3(17) . .
F1B C1B S1B 110.1(16) . .

loop_
_geom_bond_atom_site_label_1
_geom_bond_atom_site_label_2
_geom_bond_distance
_geom_bond_site_symmetry_2
RU1 C16B 2.088(10) .
RU1 N3 2.092(4) .
RU1 N1 2.119(4) 8_657
RU1 C15B 2.13(2) .
RU1 C12A 2.134(9) .
RU1 O2 2.145(3) .
RU1 C11B 2.172(9) .
RU1 C13A 2.173(9) .
RU1 C15A 2.181(7) .
RU1 C14A 2.201(6) .
RU1 C12B 2.202(12) .
RU1 C11A 2.226(10) .
N1 C2 1.350(5) .
N1 C6 1.370(6) .
N1 RU1 2.119(4) 7_567
C2 O2 1.283(5) .
C2 N3 1.352(6) .
N3 C4 1.348(6) .
C4 N4 1.330(6) .
C4 C5 1.416(7) .
N4 H4A 0.8600 .
N4 H4B 0.8600 .
C5 C6 1.359(7) .
C5 H5 0.9300 .
C6 H6 0.9300 .
C11A C16A 1.393(14) .
C11A C12A 1.407(14) .
C11A C17A 1.541(18) .
C12A C13A 1.502(13) .
C12A H12A 0.9300 .
C13A C14A 1.425(10) .
C13A H13A 0.9300 .
C14A C15A 1.415(9) .
C14A C18A 1.528(10) .
C15A C16A 1.393(11) .
C15A H15A 0.9300 .
C16A H16A 0.9300 .
C17A H17A 0.9600 .
C17A H17B 0.9600 .
C17A H17C 0.9600 .
C18A C20A 1.506(8) .
C18A C19A 1.506(8) .
C18A H18A 0.9800 .
C19A H19A 0.9600 .
C19A H19B 0.9600 .
C19A H19C 0.9600 .
C20A H20A 0.9600 .
C20A H20B 0.9600 .
C20A H20C 0.9600 .
C11B C16B 1.395(15) .
C11B C17B 1.45(2) .
C11B C12B 1.461(15) .
C12B C13B 1.644(17) .
C12B H12B 0.9300 .
C13B C14B 1.368(16) .
C13B H13B 0.9300 .
C14B C15B 1.424(18) .
C14B C18B 1.528(10) .
C15B C16B 1.228(18) .
C15B H15B 0.9300 .
C16B H16B 0.9300 .
C17B H17D 0.9600 .
C17B H17E 0.9600 .
C17B H17F 0.9600 .
C18B C20B 1.506(8) .
C18B C19B 1.506(8) .
C18B H18B 0.9800 .
C19B H19D 0.9600 .
C19B H19E 0.9600 .
C19B H19F 0.9600 .
C20B H20D 0.9600 .
C20B H20E 0.9600 .
C20B H20F 0.9600 .
S1A O12A 1.34(3) .
S1A O13A 1.35(3) .
S1A O11A 1.63(3) .
S1A C1A 1.773(8) .
C1A F2A 1.312(4) .
C1A F3A 1.312(4) .
C1A F1A 1.312(4) .
S1B O13B 1.34(4) .
S1B O12B 1.35(5) .
S1B O11B 1.63(5) .
S1B C1B 1.773(8) .
C1B F3B 1.312(4) .
C1B F2B 1.312(4) .
C1B F1B 1.312(4) .

loop_
_geom_hbond_atom_site_label_D
_geom_hbond_atom_site_label_H
_geom_hbond_atom_site_label_A
_geom_hbond_distance_DH
_geom_hbond_distance_HA
_geom_hbond_distance_DA
_geom_hbond_angle_DHA
_geom_hbond_site_symmetry_A
N4 H4A O13A 0.86 2.21 2.904(14) 138.2 .
N4 H4A O13B 0.86 2.28 3.071(17) 152.6 .
N4 H4B O11B 0.86 2.02 2.874(12) 174.5 5_667
N4 H4B O12A 0.86 2.21 2.890(12) 135.5 5_667
